data_7021495
loop_
_publ_author_name
'Upmann, Daniel'
'Jones, Peter G.'

_publ_section_title
;
 Synthesis and X-ray structural characterization of the
 (chlorochalcogeno)phosphonium cations R2R'PSCl(+) and R2R'PSeCl(+) as
 their AuCl4(-) salts.
;
_journal_issue 21
_journal_name_full 'Dalton transactions (Cambridge, England : 2003)'
_journal_page_first 7526
_journal_page_last 7528
_journal_paper_doi 10.1039/c3dt50777g
_journal_volume 42
_journal_year 2013
_chemical_formula_sum 'C11 H25 Au Cl5 P Se'
_chemical_formula_weight 641.46
_chemical_name_systematic
;
?
;
_space_group_IT_number 15
_symmetry_cell_setting monoclinic
_symmetry_space_group_name_Hall '-C 2yc'
_symmetry_space_group_name_H-M 'C 1 2/c 1'
_atom_sites_solution_hydrogens geom
_atom_sites_solution_primary direct
_atom_sites_solution_secondary difmap
_audit_creation_method SHELXL-97
_cell_angle_alpha 90.00
_cell_angle_beta 113.582(3)
_cell_angle_gamma 90.00
_cell_formula_units_Z 8
_cell_length_a 33.7472(6)
_cell_length_b 7.79306(8)
_cell_length_c 16.2575(3)
_cell_measurement_reflns_used 55878
_cell_measurement_temperature 100(2)
_cell_measurement_theta_max 30.8672
_cell_measurement_theta_min 2.2412
_cell_volume 3918.56(14)
_computing_cell_refinement
;
CrysAlisPro, Oxford Diffraction Ltd.,
Version 1.171.35.15 (release 03-08-2011 CrysAlis171 .NET)
(compiled Aug 3 2011,13:03:54)
;
_computing_data_collection
;
CrysAlisPro, Oxford Diffraction Ltd.,
Version 1.171.35.15 (release 03-08-2011 CrysAlis171 .NET)
(compiled Aug 3 2011,13:03:54)
;
_computing_data_reduction
;
CrysAlisPro, Oxford Diffraction Ltd.,
Version 1.171.35.15 (release 03-08-2011 CrysAlis171 .NET)
(compiled Aug 3 2011,13:03:54)
;
_computing_molecular_graphics 'Bruker XP'
_computing_publication_material SHELXL-97
_computing_structure_refinement 'SHELXL-97 (Sheldrick, 1997)'
_computing_structure_solution 'SHELXS-97 (Sheldrick, 1990)'
_diffrn_ambient_temperature 100(2)
_diffrn_detector_area_resol_mean 16.1419
_diffrn_measured_fraction_theta_full 0.999
_diffrn_measured_fraction_theta_max 0.970
_diffrn_measurement_device_type 'Oxford Diffraction Xcalibur, Eos'
_diffrn_measurement_method '\w scan'
_diffrn_radiation_monochromator graphite
_diffrn_radiation_source 'Enhance (Mo) X-ray Source'
_diffrn_radiation_type MoK\a
_diffrn_radiation_wavelength 0.71073
_diffrn_reflns_av_R_equivalents 0.0577
_diffrn_reflns_av_sigmaI/netI 0.0191
_diffrn_reflns_limit_h_max 47
_diffrn_reflns_limit_h_min -48
_diffrn_reflns_limit_k_max 11
_diffrn_reflns_limit_k_min -11
_diffrn_reflns_limit_l_max 23
_diffrn_reflns_limit_l_min -23
_diffrn_reflns_number 257420
_diffrn_reflns_theta_full 30.00
_diffrn_reflns_theta_max 30.94
_diffrn_reflns_theta_min 2.52
_exptl_absorpt_coefficient_mu 10.116
_exptl_absorpt_correction_T_max 1.00000
_exptl_absorpt_correction_T_min 0.30819
_exptl_absorpt_correction_type multi-scan
_exptl_absorpt_process_details
;
CrysAlisPro, Oxford Diffraction Ltd.,
Version 1.171.35.15 (release 03-08-2011 CrysAlis171 .NET)
(compiled Aug 3 2011,13:03:54)
;
_exptl_crystal_colour yellow
_exptl_crystal_density_diffrn 2.175
_exptl_crystal_density_method 'not measured'
_exptl_crystal_description plate
_exptl_crystal_F_000 2432
_exptl_crystal_size_max 0.35
_exptl_crystal_size_mid 0.20
_exptl_crystal_size_min 0.04
_refine_diff_density_max 1.125
_refine_diff_density_min -1.203
_refine_diff_density_rms 0.147
_refine_ls_extinction_method none
_refine_ls_goodness_of_fit_ref 1.104
_refine_ls_hydrogen_treatment constr
_refine_ls_matrix_type full
_refine_ls_number_parameters 191
_refine_ls_number_reflns 6027
_refine_ls_number_restraints 0
_refine_ls_restrained_S_all 1.104
_refine_ls_R_factor_all 0.0276
_refine_ls_R_factor_gt 0.0209
_refine_ls_shift/su_max 0.002
_refine_ls_shift/su_mean 0.000
_refine_ls_structure_factor_coef Fsqd
_refine_ls_weighting_details 'calc w=1/[\s^2^(Fo^2^)+(0.0166P)^2^+12.1957P] where P=(Fo^2^+2Fc^2^)/3'
_refine_ls_weighting_scheme calc
_refine_ls_wR_factor_gt 0.0407
_refine_ls_wR_factor_ref 0.0427
_reflns_number_gt 5452
_reflns_number_total 6027
_reflns_threshold_expression >2sigma(I)
_cod_data_source_file c3dt50777g.txt
_cod_data_source_block otto
_cod_original_cell_volume 3918.54(11)
_cod_original_sg_symbol_H-M 'C 2/c'
_cod_database_code 7021495

loop_
_symmetry_equiv_pos_as_xyz
'x, y, z'
'-x, y, -z+1/2'
'x+1/2, y+1/2, z'
'-x+1/2, y+1/2, -z+1/2'
'-x, -y, -z'
'x, -y, z-1/2'
'-x+1/2, -y+1/2, -z'
'x+1/2, -y+1/2, z-1/2'

loop_
_atom_site_label
_atom_site_type_symbol
_atom_site_fract_x
_atom_site_fract_y
_atom_site_fract_z
_atom_site_U_iso_or_equiv
_atom_site_adp_type
_atom_site_occupancy
_atom_site_symmetry_multiplicity
_atom_site_calc_flag
_atom_site_refinement_flags
Au1 Au 0.0000 -0.010518(15) 0.2500 0.01363(3) Uani 1 2 d S
Au2 Au 0.2500 0.2500 0.5000 0.01126(3) Uani 1 2 d S
Cl1 Cl 0.11449(2) 0.09614(9) 0.43861(4) 0.02734(14) Uani 1 1 d .
Cl2 Cl -0.00990(7) -0.29947(15) 0.23350(16) 0.0338(6) Uani 0.50 1 d P
Cl3 Cl -0.01056(2) -0.01088(7) 0.38023(4) 0.01812(11) Uani 1 1 d .
Cl4 Cl 0.0054(3) 0.27974(14) 0.2548(10) 0.0235(13) Uani 0.50 1 d P
Cl5 Cl 0.22965(2) -0.02584(7) 0.50874(4) 0.02105(12) Uani 1 1 d .
Cl6 Cl 0.22611(2) 0.22037(8) 0.34868(4) 0.02033(12) Uani 1 1 d .
Se1 Se 0.074448(8) 0.23010(3) 0.493668(16) 0.01833(5) Uani 1 1 d .
P1 P 0.124710(19) 0.39252(7) 0.59903(4) 0.01109(11) Uani 1 1 d .
C1 C 0.15374(8) 0.2516(3) 0.69849(15) 0.0141(4) Uani 1 1 d .
C2 C 0.08879(8) 0.5609(3) 0.61412(15) 0.0138(4) Uani 1 1 d .
C3 C 0.16381(8) 0.4750(3) 0.55587(15) 0.0137(4) Uani 1 1 d .
H3 H 0.1845 0.3790 0.5625 0.016 Uiso 1 1 calc R
C11 C 0.16883(9) 0.0908(3) 0.66442(17) 0.0197(5) Uani 1 1 d .
H11A H 0.1869 0.1251 0.6327 0.030 Uiso 1 1 calc R
H11B H 0.1436 0.0275 0.6234 0.030 Uiso 1 1 calc R
H11C H 0.1856 0.0175 0.7155 0.030 Uiso 1 1 calc R
C12 C 0.19345(8) 0.3401(3) 0.76840(16) 0.0168(5) Uani 1 1 d .
H12A H 0.2054 0.2687 0.8224 0.025 Uiso 1 1 calc R
H12B H 0.1850 0.4519 0.7839 0.025 Uiso 1 1 calc R
H12C H 0.2153 0.3565 0.7437 0.025 Uiso 1 1 calc R
C13 C 0.12291(9) 0.1945(3) 0.74173(17) 0.0202(5) Uani 1 1 d .
H13A H 0.0969 0.1438 0.6958 0.030 Uiso 1 1 calc R
H13B H 0.1148 0.2940 0.7685 0.030 Uiso 1 1 calc R
H13C H 0.1374 0.1091 0.7885 0.030 Uiso 1 1 calc R
C21 C 0.07592(8) 0.6886(3) 0.53513(17) 0.0186(5) Uani 1 1 d .
H21A H 0.0550 0.7711 0.5396 0.028 Uiso 1 1 calc R
H21B H 0.0629 0.6258 0.4783 0.028 Uiso 1 1 calc R
H21C H 0.1017 0.7498 0.5373 0.028 Uiso 1 1 calc R
C22 C 0.11151(8) 0.6574(3) 0.70311(16) 0.0188(5) Uani 1 1 d .
H22A H 0.1383 0.7086 0.7048 0.028 Uiso 1 1 calc R
H22B H 0.1182 0.5771 0.7533 0.028 Uiso 1 1 calc R
H22C H 0.0925 0.7481 0.7080 0.028 Uiso 1 1 calc R
C23 C 0.04740(8) 0.4754(3) 0.61302(18) 0.0204(5) Uani 1 1 d .
H23A H 0.0551 0.3905 0.6614 0.031 Uiso 1 1 calc R
H23B H 0.0321 0.4184 0.5551 0.031 Uiso 1 1 calc R
H23C H 0.0286 0.5630 0.6218 0.031 Uiso 1 1 calc R
C31 C 0.19124(8) 0.6252(3) 0.61069(18) 0.0191(5) Uani 1 1 d .
H31A H 0.2157 0.6446 0.5937 0.029 Uiso 1 1 calc R
H31B H 0.2021 0.5978 0.6748 0.029 Uiso 1 1 calc R
H31C H 0.1734 0.7290 0.5985 0.029 Uiso 1 1 calc R
C32 C 0.14455(9) 0.5222(4) 0.45555(17) 0.0227(5) Uani 1 1 d .
H32A H 0.1282 0.6296 0.4467 0.034 Uiso 1 1 calc R
H32B H 0.1252 0.4303 0.4211 0.034 Uiso 1 1 calc R
H32C H 0.1680 0.5369 0.4350 0.034 Uiso 1 1 calc R

loop_
_atom_site_aniso_label
_atom_site_aniso_U_11
_atom_site_aniso_U_22
_atom_site_aniso_U_33
_atom_site_aniso_U_23
_atom_site_aniso_U_13
_atom_site_aniso_U_12
Au1 0.01365(6) 0.00993(5) 0.02032(6) 0.000 0.00996(5) 0.000
Au2 0.01106(6) 0.01076(5) 0.01175(5) 0.00043(4) 0.00433(4) 0.00169(4)
Cl1 0.0316(4) 0.0280(3) 0.0228(3) -0.0093(2) 0.0112(3) 0.0020(3)
Cl2 0.065(2) 0.0113(4) 0.0477(18) -0.0033(5) 0.0463(14) -0.0045(6)
Cl3 0.0196(3) 0.0176(2) 0.0199(3) -0.0004(2) 0.0108(2) -0.0035(2)
Cl4 0.040(4) 0.0110(4) 0.021(3) -0.0006(9) 0.014(3) -0.0037(7)
Cl5 0.0266(3) 0.0134(2) 0.0244(3) 0.0005(2) 0.0115(2) -0.0031(2)
Cl6 0.0252(3) 0.0205(3) 0.0124(2) -0.0003(2) 0.0046(2) 0.0039(2)
Se1 0.01531(12) 0.02074(11) 0.01544(11) -0.00587(9) 0.00247(9) -0.00326(9)
P1 0.0116(3) 0.0111(2) 0.0103(2) -0.00012(19) 0.0041(2) -0.00052(19)
C1 0.0157(11) 0.0129(10) 0.0120(10) 0.0022(8) 0.0039(9) -0.0007(8)
C2 0.0122(11) 0.0152(10) 0.0149(10) 0.0000(8) 0.0063(9) 0.0020(8)
C3 0.0143(11) 0.0151(10) 0.0134(10) 0.0024(8) 0.0074(8) 0.0001(8)
C11 0.0239(13) 0.0129(10) 0.0203(12) 0.0029(9) 0.0067(10) 0.0030(9)
C12 0.0161(12) 0.0168(10) 0.0134(10) 0.0005(8) 0.0017(9) -0.0012(9)
C13 0.0229(13) 0.0204(11) 0.0188(11) 0.0046(9) 0.0098(10) -0.0034(10)
C21 0.0187(12) 0.0187(11) 0.0184(11) 0.0046(9) 0.0075(10) 0.0067(9)
C22 0.0213(13) 0.0173(11) 0.0186(11) -0.0042(9) 0.0087(10) 0.0016(9)
C23 0.0130(11) 0.0263(12) 0.0241(12) -0.0011(10) 0.0096(10) -0.0007(9)
C31 0.0183(12) 0.0164(11) 0.0244(12) -0.0002(9) 0.0103(10) -0.0036(9)
C32 0.0266(14) 0.0289(13) 0.0156(11) 0.0047(10) 0.0116(10) -0.0006(11)

loop_
_atom_type_symbol
_atom_type_description
_atom_type_scat_dispersion_real
_atom_type_scat_dispersion_imag
_atom_type_scat_source
C C 0.0033 0.0016 'International Tables Vol C Tables 4.2.6.8 and 6.1.1.4'
H H 0.0000 0.0000 'International Tables Vol C Tables 4.2.6.8 and 6.1.1.4'
P P 0.1023 0.0942 'International Tables Vol C Tables 4.2.6.8 and 6.1.1.4'
Cl Cl 0.1484 0.1585 'International Tables Vol C Tables 4.2.6.8 and 6.1.1.4'
Se Se -0.0929 2.2259 'International Tables Vol C Tables 4.2.6.8 and 6.1.1.4'
Au Au -2.0133 8.8022 'International Tables Vol C Tables 4.2.6.8 and 6.1.1.4'

loop_
_geom_angle_atom_site_label_1
_geom_angle_atom_site_label_2
_geom_angle_atom_site_label_3
_geom_angle
_geom_angle_site_symmetry_1
_geom_angle_site_symmetry_3
Cl4 Au1 Cl4 8.4(4) 2 .
Cl4 Au1 Cl2 175.2(3) 2 2
Cl4 Au1 Cl2 167.6(2) . 2
Cl4 Au1 Cl2 167.6(2) 2 .
Cl4 Au1 Cl2 175.2(3) . .
Cl2 Au1 Cl2 16.89(9) 2 .
Cl4 Au1 Cl3 89.6(5) 2 .
Cl4 Au1 Cl3 90.5(5) . .
Cl2 Au1 Cl3 87.68(8) 2 .
Cl2 Au1 Cl3 92.18(8) . .
Cl4 Au1 Cl3 90.5(5) 2 2
Cl4 Au1 Cl3 89.6(5) . 2
Cl2 Au1 Cl3 92.18(8) 2 2
Cl2 Au1 Cl3 87.68(8) . 2
Cl3 Au1 Cl3 179.86(3) . 2
Cl6 Au2 Cl6 180.0 7_556 .
Cl6 Au2 Cl5 90.78(2) 7_556 .
Cl6 Au2 Cl5 89.22(2) . .
Cl6 Au2 Cl5 89.22(2) 7_556 7_556
Cl6 Au2 Cl5 90.78(2) . 7_556
Cl5 Au2 Cl5 179.998(1) . 7_556
Cl2 Cl2 Au1 81.55(4) 2 .
Cl4 Cl4 Au1 85.8(2) 2 .
Cl1 Se1 P1 100.40(3) . .
C3 P1 C2 113.99(11) . .
C3 P1 C1 109.06(11) . .
C2 P1 C1 116.17(11) . .
C3 P1 Se1 110.03(8) . .
C2 P1 Se1 99.42(8) . .
C1 P1 Se1 107.51(7) . .
C12 C1 C13 110.0(2) . .
C12 C1 C11 108.5(2) . .
C13 C1 C11 108.16(19) . .
C12 C1 P1 112.10(15) . .
C13 C1 P1 110.40(17) . .
C11 C1 P1 107.51(16) . .
C22 C2 C23 109.3(2) . .
C22 C2 C21 109.7(2) . .
C23 C2 C21 108.5(2) . .
C22 C2 P1 111.22(16) . .
C23 C2 P1 109.11(16) . .
C21 C2 P1 108.96(16) . .
C31 C3 C32 109.5(2) . .
C31 C3 P1 113.73(17) . .
C32 C3 P1 115.10(17) . .

loop_
_geom_bond_atom_site_label_1
_geom_bond_atom_site_label_2
_geom_bond_distance
_geom_bond_site_symmetry_2
Au1 Cl4 2.2681(13) 2
Au1 Cl4 2.2681(13) .
Au1 Cl2 2.2765(12) 2
Au1 Cl2 2.2765(12) .
Au1 Cl3 2.2833(6) .
Au1 Cl3 2.2833(6) 2
Au2 Cl6 2.2734(6) 7_556
Au2 Cl6 2.2735(6) .
Au2 Cl5 2.2784(6) .
Au2 Cl5 2.2784(6) 7_556
Cl1 Se1 2.1645(7) .
Cl2 Cl2 0.669(4) 2
Cl4 Cl4 0.332(18) 2
Se1 P1 2.2557(6) .
P1 C3 1.840(2) .
P1 C2 1.868(2) .
P1 C1 1.875(2) .
C1 C12 1.532(3) .
C1 C13 1.536(4) .
C1 C11 1.536(3) .
C2 C22 1.536(3) .
C2 C23 1.541(3) .
C2 C21 1.543(3) .
C3 C31 1.536(3) .
C3 C32 1.539(3) .
